data_4324779
loop_
_publ_author_name
'Barun Jana'
'Arkady Ellern'
'Oleg Pestovsky'
'Aaron Sadow'
'Andreja Bakac'

_publ_contact_author_address
;1605 Gilman Hall
Department of Chemistry
Iowa State University
Ames IA 50011
;
_publ_contact_author_email sadow@iastate.edu
_publ_contact_author_fax +1-515-294-0105
_publ_contact_author_name 'Aaron D. Sadow'
_publ_contact_author_phone +1-515-294-8069
_publ_section_title
;
 Synthesis of Monomeric Fe(II) and Ru(II) Complexes of Tetradentate
 Phosphines
;
_journal_name_full 'Inorganic Chemistry'
_journal_page_first 3010
_journal_page_last 3016
_journal_paper_doi 10.1021/ic102510c
_journal_volume 50
_journal_year 2011
_chemical_formula_sum 'C42 H40 Cl2 Fe O P4'
_chemical_formula_weight 811.37
_chemical_name_systematic
; 
 ? 
;
_space_group_IT_number 14
_symmetry_cell_setting monoclinic
_symmetry_space_group_name_Hall '-P 2yn'
_symmetry_space_group_name_H-M 'P 1 21/n 1'
_atom_sites_solution_hydrogens geom
_atom_sites_solution_primary direct
_atom_sites_solution_secondary difmap
_audit_creation_method SHELXL-97
_cell_angle_alpha 90.00
_cell_angle_beta 98.333(2)
_cell_angle_gamma 90.00
_cell_formula_units_Z 4
_cell_length_a 10.2534(11)
_cell_length_b 17.0313(18)
_cell_length_c 21.745(2)
_cell_measurement_reflns_used 4222
_cell_measurement_temperature 153(2)
_cell_measurement_theta_max 26.31
_cell_measurement_theta_min 2.34
_cell_volume 3757.2(7)
_computing_cell_refinement 'Bruker SAINT'
_computing_data_collection 'Bruker APEX2'
_computing_data_reduction 'Bruker SAINT'
_computing_molecular_graphics 'Bruker SHELXTL'
_computing_publication_material 'Bruker SHELXTL'
_computing_structure_refinement 'SHELXL-97 (Sheldrick, 2008)'
_computing_structure_solution 'SHELXS-97 (Sheldrick, 2008)'
_diffrn_ambient_temperature 153(2)
_diffrn_measured_fraction_theta_full 0.995
_diffrn_measured_fraction_theta_max 0.995
_diffrn_measurement_device_type 'Bruker APEX-II CCD'
_diffrn_measurement_method '\f and \w scans'
_diffrn_radiation_monochromator graphite
_diffrn_radiation_source 'fine-focus sealed tube'
_diffrn_radiation_type MoK\a
_diffrn_radiation_wavelength 0.71073
_diffrn_reflns_av_R_equivalents 0.0735
_diffrn_reflns_av_sigmaI/netI 0.0672
_diffrn_reflns_limit_h_max 13
_diffrn_reflns_limit_h_min -13
_diffrn_reflns_limit_k_max 22
_diffrn_reflns_limit_k_min -22
_diffrn_reflns_limit_l_max 28
_diffrn_reflns_limit_l_min -28
_diffrn_reflns_number 35839
_diffrn_reflns_theta_full 27.58
_diffrn_reflns_theta_max 27.58
_diffrn_reflns_theta_min 1.52
_exptl_absorpt_coefficient_mu 0.748
_exptl_absorpt_correction_T_max 0.9565
_exptl_absorpt_correction_T_min 0.7693
_exptl_absorpt_correction_type multi-scan
_exptl_absorpt_process_details 'BRUKER DADABS'
_exptl_crystal_colour red
_exptl_crystal_density_diffrn 1.434
_exptl_crystal_description needle
_exptl_crystal_F_000 1680
_exptl_crystal_size_max 0.37
_exptl_crystal_size_mid 0.13
_exptl_crystal_size_min 0.06
_refine_diff_density_max 0.597
_refine_diff_density_min -0.300
_refine_diff_density_rms 0.076
_refine_ls_extinction_method none
_refine_ls_goodness_of_fit_ref 1.018
_refine_ls_hydrogen_treatment constr
_refine_ls_matrix_type full
_refine_ls_number_parameters 451
_refine_ls_number_reflns 8657
_refine_ls_number_restraints 0
_refine_ls_restrained_S_all 1.018
_refine_ls_R_factor_all 0.0819
_refine_ls_R_factor_gt 0.0429
_refine_ls_shift/su_max 0.003
_refine_ls_shift/su_mean 0.000
_refine_ls_structure_factor_coef Fsqd
_refine_ls_weighting_details 'calc w=1/[\s^2^(Fo^2^)+(0.0346P)^2^+1.3593P] where P=(Fo^2^+2Fc^2^)/3'
_refine_ls_weighting_scheme calc
_refine_ls_wR_factor_gt 0.0811
_refine_ls_wR_factor_ref 0.0935
_reflns_number_gt 5923
_reflns_number_total 8657
_reflns_threshold_expression >2sigma(I)
_cod_data_source_file ic102510c_si_002_4.cif
_cod_data_source_block P4FeCOCl2
_cod_database_code 4324779

loop_
_symmetry_equiv_pos_as_xyz
'x, y, z'
'-x+1/2, y+1/2, -z+1/2'
'-x, -y, -z'
'x-1/2, -y-1/2, z-1/2'

loop_
_atom_site_label
_atom_site_type_symbol
_atom_site_fract_x
_atom_site_fract_y
_atom_site_fract_z
_atom_site_U_iso_or_equiv
_atom_site_adp_type
_atom_site_occupancy
_atom_site_symmetry_multiplicity
_atom_site_calc_flag
_atom_site_refinement_flags
Fe1 Fe 0.22298(4) 0.12604(2) 0.234880(17) 0.01656(10) Uani 1 1 d .
Cl1 Cl 0.30768(7) 0.25174(4) 0.26597(3) 0.02450(16) Uani 1 1 d .
Cl2 Cl 0.40570(6) 0.09737(4) 0.18622(3) 0.02229(15) Uani 1 1 d .
P1 P 0.34196(7) 0.07305(4) 0.32171(3) 0.02039(16) Uani 1 1 d .
P2 P 0.13739(7) 0.00584(4) 0.21536(3) 0.01853(15) Uani 1 1 d .
P3 P 0.16179(7) -0.04672(4) 0.07654(3) 0.02418(17) Uani 1 1 d .
P4 P 0.11348(7) 0.17645(4) 0.14404(3) 0.01850(15) Uani 1 1 d .
O1 O 0.02881(19) 0.17713(12) 0.31007(9) 0.0301(5) Uani 1 1 d .
C1 C 0.2924(3) 0.10483(16) 0.39495(12) 0.0234(6) Uani 1 1 d .
C2 C 0.3318(3) 0.17777(17) 0.41951(13) 0.0289(7) Uani 1 1 d .
H2 H 0.3892 0.2093 0.3993 0.035 Uiso 1 1 calc R
C3 C 0.2890(3) 0.20508(19) 0.47276(14) 0.0336(7) Uani 1 1 d .
H3 H 0.3182 0.2548 0.4892 0.040 Uiso 1 1 calc R
C4 C 0.2046(3) 0.1613(2) 0.50222(15) 0.0434(9) Uani 1 1 d .
H4 H 0.1758 0.1804 0.5391 0.052 Uiso 1 1 calc R
C5 C 0.1620(3) 0.0900(2) 0.47841(15) 0.0431(9) Uani 1 1 d .
H5 H 0.1020 0.0601 0.4983 0.052 Uiso 1 1 calc R
C6 C 0.2058(3) 0.06090(19) 0.42521(14) 0.0342(7) Uani 1 1 d .
H6 H 0.1767 0.0109 0.4094 0.041 Uiso 1 1 calc R
C7 C 0.3118(3) -0.03277(15) 0.31882(13) 0.0261(6) Uani 1 1 d .
H7A H 0.3750 -0.0586 0.2950 0.031 Uiso 1 1 calc R
H7B H 0.3253 -0.0545 0.3615 0.031 Uiso 1 1 calc R
C8 C 0.1715(3) -0.04926(15) 0.28811(12) 0.0233(6) Uani 1 1 d .
H8A H 0.1085 -0.0336 0.3164 0.028 Uiso 1 1 calc R
H8B H 0.1604 -0.1062 0.2796 0.028 Uiso 1 1 calc R
C9 C 0.2158(3) -0.05417(15) 0.16158(12) 0.0205(6) Uani 1 1 d .
H9A H 0.2057 -0.1097 0.1734 0.025 Uiso 1 1 calc R
H9B H 0.3113 -0.0423 0.1691 0.025 Uiso 1 1 calc R
C10 C 0.1722(3) 0.05895(15) 0.05921(13) 0.0238(6) Uani 1 1 d .
H10A H 0.2578 0.0796 0.0797 0.029 Uiso 1 1 calc R
H10B H 0.1686 0.0661 0.0138 0.029 Uiso 1 1 calc R
C11 C 0.0590(3) 0.10634(16) 0.08165(13) 0.0230(6) Uani 1 1 d .
H11A H -0.0038 0.0691 0.0964 0.028 Uiso 1 1 calc R
H11B H 0.0112 0.1353 0.0458 0.028 Uiso 1 1 calc R
C12 C -0.0393(3) 0.22664(15) 0.15559(13) 0.0224(6) Uani 1 1 d .
C13 C -0.1637(3) 0.19739(18) 0.13456(14) 0.0290(7) Uani 1 1 d .
H13 H -0.1736 0.1525 0.1084 0.035 Uiso 1 1 calc R
C14 C -0.2747(3) 0.2339(2) 0.15192(15) 0.0378(8) Uani 1 1 d .
H14 H -0.3597 0.2127 0.1385 0.045 Uiso 1 1 calc R
C15 C -0.2623(3) 0.3000(2) 0.18799(16) 0.0409(8) Uani 1 1 d .
H15 H -0.3382 0.3245 0.1997 0.049 Uiso 1 1 calc R
C16 C -0.1390(3) 0.33069(19) 0.20710(16) 0.0416(8) Uani 1 1 d .
H16 H -0.1303 0.3776 0.2309 0.050 Uiso 1 1 calc R
C17 C -0.0279(3) 0.29409(17) 0.19209(14) 0.0317(7) Uani 1 1 d .
H17 H 0.0568 0.3150 0.2067 0.038 Uiso 1 1 calc R
C18 C 0.1948(3) 0.25072(16) 0.10150(13) 0.0222(6) Uani 1 1 d .
C19 C 0.1208(3) 0.2885(2) 0.05152(15) 0.0416(9) Uani 1 1 d .
H19 H 0.0292 0.2776 0.0420 0.050 Uiso 1 1 calc R
C20 C 0.1783(3) 0.3417(2) 0.01537(15) 0.0452(9) Uani 1 1 d .
H20 H 0.1267 0.3659 -0.0193 0.054 Uiso 1 1 calc R
C21 C 0.3089(3) 0.35924(18) 0.02968(14) 0.0352(8) Uani 1 1 d .
H21 H 0.3488 0.3950 0.0045 0.042 Uiso 1 1 calc R
C22 C 0.3829(3) 0.32529(16) 0.08038(13) 0.0266(6) Uani 1 1 d .
H22 H 0.4730 0.3392 0.0911 0.032 Uiso 1 1 calc R
C23 C 0.3268(3) 0.27058(15) 0.11620(13) 0.0225(6) Uani 1 1 d .
H23 H 0.3790 0.2468 0.1508 0.027 Uiso 1 1 calc R
C24 C 0.3103(3) -0.08553(16) 0.04940(14) 0.0270(7) Uani 1 1 d .
C25 C 0.3856(3) -0.14393(17) 0.08140(15) 0.0320(7) Uani 1 1 d .
H25 H 0.3649 -0.1611 0.1204 0.038 Uiso 1 1 calc R
C26 C 0.4908(3) -0.17799(19) 0.05763(17) 0.0400(8) Uani 1 1 d .
H26 H 0.5412 -0.2182 0.0802 0.048 Uiso 1 1 calc R
C27 C 0.5217(3) -0.1530(2) 0.00101(17) 0.0449(9) Uani 1 1 d .
H27 H 0.5945 -0.1755 -0.0151 0.054 Uiso 1 1 calc R
C28 C 0.4477(3) -0.0960(2) -0.03194(16) 0.0433(9) Uani 1 1 d .
H28 H 0.4691 -0.0791 -0.0709 0.052 Uiso 1 1 calc R
C29 C 0.3414(3) -0.06283(18) -0.00853(14) 0.0357(8) Uani 1 1 d .
H29 H 0.2892 -0.0242 -0.0322 0.043 Uiso 1 1 calc R
C30 C -0.0390(3) -0.01441(16) 0.19485(13) 0.0218(6) Uani 1 1 d .
C31 C -0.1333(3) 0.03603(17) 0.21260(14) 0.0290(7) Uani 1 1 d .
H31 H -0.1057 0.0824 0.2351 0.035 Uiso 1 1 calc R
C32 C -0.2662(3) 0.02020(19) 0.19814(15) 0.0338(7) Uani 1 1 d .
H32 H -0.3293 0.0547 0.2115 0.041 Uiso 1 1 calc R
C33 C -0.3067(3) -0.04554(19) 0.16438(15) 0.0355(8) Uani 1 1 d .
H33 H -0.3982 -0.0551 0.1525 0.043 Uiso 1 1 calc R
C34 C -0.2156(3) -0.0979(2) 0.14754(16) 0.0417(9) Uani 1 1 d .
H34 H -0.2442 -0.1443 0.1253 0.050 Uiso 1 1 calc R
C35 C -0.0824(3) -0.08262(18) 0.16315(15) 0.0362(8) Uani 1 1 d .
H35 H -0.0198 -0.1192 0.1521 0.043 Uiso 1 1 calc R
C36 C 0.5217(3) 0.08099(16) 0.33754(12) 0.0243(6) Uani 1 1 d .
C37 C 0.5946(3) 0.01908(19) 0.36656(14) 0.0348(7) Uani 1 1 d .
H37 H 0.5514 -0.0271 0.3774 0.042 Uiso 1 1 calc R
C38 C 0.7304(3) 0.0249(2) 0.37957(15) 0.0405(8) Uani 1 1 d .
H38 H 0.7797 -0.0177 0.3993 0.049 Uiso 1 1 calc R
C39 C 0.7951(3) 0.0911(2) 0.36454(14) 0.0357(8) Uani 1 1 d .
H39 H 0.8884 0.0945 0.3739 0.043 Uiso 1 1 calc R
C40 C 0.7237(3) 0.1525(2) 0.33577(14) 0.0352(7) Uani 1 1 d .
H40 H 0.7679 0.1986 0.3254 0.042 Uiso 1 1 calc R
C41 C 0.5871(3) 0.14763(17) 0.32172(13) 0.0281(7) Uani 1 1 d .
H41 H 0.5386 0.1900 0.3013 0.034 Uiso 1 1 calc R
C42 C 0.1006(3) 0.15439(15) 0.27876(12) 0.0217(6) Uani 1 1 d .

loop_
_atom_site_aniso_label
_atom_site_aniso_U_11
_atom_site_aniso_U_22
_atom_site_aniso_U_33
_atom_site_aniso_U_23
_atom_site_aniso_U_13
_atom_site_aniso_U_12
Fe1 0.0187(2) 0.01430(19) 0.0176(2) -0.00018(15) 0.00586(15) 0.00038(15)
Cl1 0.0300(4) 0.0175(3) 0.0261(4) -0.0013(3) 0.0043(3) -0.0018(3)
Cl2 0.0207(3) 0.0230(3) 0.0246(4) 0.0000(3) 0.0083(3) 0.0018(3)
P1 0.0242(4) 0.0185(4) 0.0189(4) 0.0012(3) 0.0045(3) 0.0015(3)
P2 0.0216(4) 0.0148(3) 0.0206(4) -0.0007(3) 0.0075(3) -0.0006(3)
P3 0.0271(4) 0.0232(4) 0.0237(4) -0.0059(3) 0.0086(3) -0.0029(3)
P4 0.0193(3) 0.0169(3) 0.0197(4) 0.0010(3) 0.0042(3) -0.0003(3)
O1 0.0278(11) 0.0339(12) 0.0310(12) -0.0038(9) 0.0127(9) 0.0007(9)
C1 0.0265(15) 0.0264(15) 0.0171(14) 0.0010(12) 0.0027(12) 0.0041(12)
C2 0.0300(16) 0.0274(16) 0.0281(16) 0.0013(13) 0.0004(13) 0.0028(13)
C3 0.0352(18) 0.0374(18) 0.0262(17) -0.0094(14) -0.0028(14) 0.0091(14)
C4 0.047(2) 0.059(2) 0.0261(18) -0.0083(16) 0.0101(16) 0.0075(18)
C5 0.046(2) 0.057(2) 0.0287(18) -0.0014(17) 0.0164(16) -0.0055(17)
C6 0.0441(19) 0.0338(18) 0.0266(17) -0.0014(14) 0.0115(15) -0.0053(15)
C7 0.0334(17) 0.0202(15) 0.0251(16) 0.0029(12) 0.0055(13) 0.0030(12)
C8 0.0333(16) 0.0149(14) 0.0232(15) 0.0001(11) 0.0095(13) -0.0020(12)
C9 0.0266(15) 0.0131(13) 0.0233(15) -0.0014(11) 0.0089(12) 0.0005(11)
C10 0.0269(15) 0.0247(15) 0.0204(14) 0.0003(12) 0.0056(12) 0.0006(12)
C11 0.0247(15) 0.0218(15) 0.0225(15) -0.0018(12) 0.0030(12) 0.0004(11)
C12 0.0255(15) 0.0206(14) 0.0218(15) 0.0056(11) 0.0055(12) 0.0042(11)
C13 0.0240(15) 0.0326(17) 0.0302(17) 0.0009(13) 0.0028(13) 0.0032(13)
C14 0.0242(16) 0.046(2) 0.044(2) 0.0060(16) 0.0063(15) 0.0061(14)
C15 0.0358(19) 0.045(2) 0.044(2) 0.0074(17) 0.0142(16) 0.0205(16)
C16 0.051(2) 0.0311(18) 0.044(2) -0.0076(15) 0.0104(17) 0.0113(16)
C17 0.0293(16) 0.0245(16) 0.0415(19) -0.0030(14) 0.0054(14) 0.0030(13)
C18 0.0258(15) 0.0198(14) 0.0219(15) 0.0013(11) 0.0063(12) -0.0019(11)
C19 0.0344(18) 0.049(2) 0.0370(19) 0.0195(16) -0.0084(15) -0.0125(16)
C20 0.050(2) 0.050(2) 0.0319(19) 0.0234(16) -0.0071(16) -0.0127(17)
C21 0.044(2) 0.0319(18) 0.0320(18) 0.0084(14) 0.0131(15) -0.0083(15)
C22 0.0266(15) 0.0247(15) 0.0304(17) 0.0006(13) 0.0108(13) -0.0015(12)
C23 0.0257(15) 0.0200(14) 0.0229(15) -0.0004(11) 0.0075(12) 0.0019(11)
C24 0.0286(16) 0.0245(16) 0.0301(16) -0.0131(13) 0.0114(13) -0.0094(12)
C25 0.0316(17) 0.0285(17) 0.0376(18) -0.0108(14) 0.0112(14) -0.0030(13)
C26 0.0329(18) 0.0331(19) 0.055(2) -0.0175(16) 0.0091(16) 0.0001(14)
C27 0.040(2) 0.039(2) 0.060(2) -0.0268(18) 0.0251(18) -0.0085(16)
C28 0.050(2) 0.043(2) 0.043(2) -0.0198(17) 0.0297(18) -0.0118(17)
C29 0.0448(19) 0.0357(18) 0.0293(17) -0.0079(14) 0.0150(15) -0.0060(15)
C30 0.0228(14) 0.0219(14) 0.0213(15) 0.0020(12) 0.0054(12) -0.0038(11)
C31 0.0261(16) 0.0271(16) 0.0347(18) -0.0043(13) 0.0072(13) -0.0025(12)
C32 0.0209(15) 0.0368(18) 0.044(2) 0.0026(15) 0.0044(14) 0.0006(13)
C33 0.0249(16) 0.042(2) 0.0394(19) 0.0044(15) 0.0041(14) -0.0118(14)
C34 0.039(2) 0.0385(19) 0.050(2) -0.0142(16) 0.0136(17) -0.0211(16)
C35 0.0337(18) 0.0316(18) 0.047(2) -0.0127(15) 0.0173(15) -0.0115(14)
C36 0.0263(15) 0.0275(16) 0.0186(14) -0.0005(12) 0.0018(12) 0.0027(12)
C37 0.0340(18) 0.0374(18) 0.0317(18) 0.0073(14) 0.0003(14) 0.0002(14)
C38 0.0349(19) 0.047(2) 0.038(2) 0.0086(16) -0.0007(16) 0.0120(16)
C39 0.0249(16) 0.057(2) 0.0254(17) 0.0044(15) 0.0029(13) 0.0037(15)
C40 0.0272(17) 0.046(2) 0.0332(18) 0.0005(15) 0.0078(14) -0.0049(14)
C41 0.0254(15) 0.0293(16) 0.0296(17) 0.0034(13) 0.0042(13) 0.0024(13)
C42 0.0259(15) 0.0173(14) 0.0218(15) 0.0015(11) 0.0026(12) -0.0034(11)

loop_
_atom_type_symbol
_atom_type_description
_atom_type_scat_dispersion_real
_atom_type_scat_dispersion_imag
_atom_type_scat_source
C C 0.0033 0.0016 'International Tables Vol C Tables 4.2.6.8 and 6.1.1.4'
H H 0.0000 0.0000 'International Tables Vol C Tables 4.2.6.8 and 6.1.1.4'
O O 0.0106 0.0060 'International Tables Vol C Tables 4.2.6.8 and 6.1.1.4'
P P 0.1023 0.0942 'International Tables Vol C Tables 4.2.6.8 and 6.1.1.4'
Cl Cl 0.1484 0.1585 'International Tables Vol C Tables 4.2.6.8 and 6.1.1.4'
Fe Fe 0.3463 0.8444 'International Tables Vol C Tables 4.2.6.8 and 6.1.1.4'

loop_
_geom_angle_atom_site_label_1
_geom_angle_atom_site_label_2
_geom_angle_atom_site_label_3
_geom_angle
C42 Fe1 P2 93.62(9)
C42 Fe1 P1 89.86(9)
P2 Fe1 P1 86.74(3)
C42 Fe1 P4 93.79(9)
P2 Fe1 P4 92.83(3)
P1 Fe1 P4 176.35(3)
C42 Fe1 Cl2 172.32(9)
P2 Fe1 Cl2 92.35(3)
P1 Fe1 Cl2 85.66(3)
P4 Fe1 Cl2 90.73(3)
C42 Fe1 Cl1 81.81(9)
P2 Fe1 Cl1 174.09(3)
P1 Fe1 Cl1 89.50(3)
P4 Fe1 Cl1 91.20(3)
Cl2 Fe1 Cl1 91.91(3)
C1 P1 C7 104.82(13)
C1 P1 C36 102.36(13)
C7 P1 C36 103.87(13)
C1 P1 Fe1 115.00(9)
C7 P1 Fe1 107.11(10)
C36 P1 Fe1 121.99(9)
C9 P2 C8 102.72(12)
C9 P2 C30 104.47(13)
C8 P2 C30 99.92(12)
C9 P2 Fe1 115.82(9)
C8 P2 Fe1 106.50(9)
C30 P2 Fe1 124.28(9)
C24 P3 C10 102.16(13)
C24 P3 C9 98.85(13)
C10 P3 C9 104.62(12)
C12 P4 C11 103.34(12)
C12 P4 C18 101.94(12)
C11 P4 C18 100.82(13)
C12 P4 Fe1 112.21(9)
C11 P4 Fe1 116.89(9)
C18 P4 Fe1 119.37(9)
C2 C1 C6 117.9(3)
C2 C1 P1 120.0(2)
C6 C1 P1 122.0(2)
C3 C2 C1 121.0(3)
C3 C2 H2 119.5
C1 C2 H2 119.5
C4 C3 C2 120.6(3)
C4 C3 H3 119.7
C2 C3 H3 119.7
C5 C4 C3 119.7(3)
C5 C4 H4 120.2
C3 C4 H4 120.2
C4 C5 C6 120.5(3)
C4 C5 H5 119.7
C6 C5 H5 119.7
C5 C6 C1 120.3(3)
C5 C6 H6 119.8
C1 C6 H6 119.8
C8 C7 P1 109.95(18)
C8 C7 H7A 109.7
P1 C7 H7A 109.7
C8 C7 H7B 109.7
P1 C7 H7B 109.7
H7A C7 H7B 108.2
C7 C8 P2 109.56(18)
C7 C8 H8A 109.8
P2 C8 H8A 109.8
C7 C8 H8B 109.8
P2 C8 H8B 109.8
H8A C8 H8B 108.2
P2 C9 P3 120.28(14)
P2 C9 H9A 107.3
P3 C9 H9A 107.3
P2 C9 H9B 107.3
P3 C9 H9B 107.3
H9A C9 H9B 106.9
C11 C10 P3 112.07(19)
C11 C10 H10A 109.2
P3 C10 H10A 109.2
C11 C10 H10B 109.2
P3 C10 H10B 109.2
H10A C10 H10B 107.9
C10 C11 P4 114.27(19)
C10 C11 H11A 108.7
P4 C11 H11A 108.7
C10 C11 H11B 108.7
P4 C11 H11B 108.7
H11A C11 H11B 107.6
C13 C12 C17 118.8(3)
C13 C12 P4 123.5(2)
C17 C12 P4 117.4(2)
C12 C13 C14 119.9(3)
C12 C13 H13 120.1
C14 C13 H13 120.1
C15 C14 C13 120.7(3)
C15 C14 H14 119.6
C13 C14 H14 119.6
C14 C15 C16 119.4(3)
C14 C15 H15 120.3
C16 C15 H15 120.3
C15 C16 C17 120.8(3)
C15 C16 H16 119.6
C17 C16 H16 119.6
C16 C17 C12 120.3(3)
C16 C17 H17 119.8
C12 C17 H17 119.8
C23 C18 C19 118.1(3)
C23 C18 P4 123.4(2)
C19 C18 P4 118.4(2)
C20 C19 C18 121.2(3)
C20 C19 H19 119.4
C18 C19 H19 119.4
C21 C20 C19 119.9(3)
C21 C20 H20 120.1
C19 C20 H20 120.1
C20 C21 C22 120.1(3)
C20 C21 H21 120.0
C22 C21 H21 120.0
C21 C22 C23 120.5(3)
C21 C22 H22 119.8
C23 C22 H22 119.8
C18 C23 C22 120.2(3)
C18 C23 H23 119.9
C22 C23 H23 119.9
C25 C24 C29 117.9(3)
C25 C24 P3 121.8(2)
C29 C24 P3 119.9(2)
C24 C25 C26 121.3(3)
C24 C25 H25 119.3
C26 C25 H25 119.3
C27 C26 C25 119.6(3)
C27 C26 H26 120.2
C25 C26 H26 120.2
C28 C27 C26 120.2(3)
C28 C27 H27 119.9
C26 C27 H27 119.9
C27 C28 C29 120.1(3)
C27 C28 H28 119.9
C29 C28 H28 119.9
C28 C29 C24 120.8(3)
C28 C29 H29 119.6
C24 C29 H29 119.6
C31 C30 C35 118.0(3)
C31 C30 P2 121.2(2)
C35 C30 P2 120.8(2)
C32 C31 C30 121.3(3)
C32 C31 H31 119.3
C30 C31 H31 119.3
C33 C32 C31 119.6(3)
C33 C32 H32 120.2
C31 C32 H32 120.2
C32 C33 C34 120.4(3)
C32 C33 H33 119.8
C34 C33 H33 119.8
C33 C34 C35 119.7(3)
C33 C34 H34 120.1
C35 C34 H34 120.1
C34 C35 C30 120.8(3)
C34 C35 H35 119.6
C30 C35 H35 119.6
C41 C36 C37 119.0(3)
C41 C36 P1 121.6(2)
C37 C36 P1 119.4(2)
C38 C37 C36 119.9(3)
C38 C37 H37 120.1
C36 C37 H37 120.1
C39 C38 C37 121.2(3)
C39 C38 H38 119.4
C37 C38 H38 119.4
C38 C39 C40 119.3(3)
C38 C39 H39 120.3
C40 C39 H39 120.3
C39 C40 C41 120.5(3)
C39 C40 H40 119.7
C41 C40 H40 119.7
C36 C41 C40 120.1(3)
C36 C41 H41 120.0
C40 C41 H41 120.0
O1 C42 Fe1 174.0(2)

loop_
_geom_bond_atom_site_label_1
_geom_bond_atom_site_label_2
_geom_bond_distance
Fe1 C42 1.751(3)
Fe1 P2 2.2436(8)
Fe1 P1 2.2804(8)
Fe1 P4 2.2928(8)
Fe1 Cl2 2.3329(7)
Fe1 Cl1 2.3716(8)
P1 C1 1.822(3)
P1 C7 1.828(3)
P1 C36 1.830(3)
P2 C9 1.825(3)
P2 C8 1.829(3)
P2 C30 1.832(3)
P3 C24 1.834(3)
P3 C10 1.845(3)
P3 C9 1.856(3)
P4 C12 1.833(3)
P4 C11 1.833(3)
P4 C18 1.837(3)
O1 C42 1.141(3)
C1 C2 1.389(4)
C1 C6 1.397(4)
C2 C3 1.378(4)
C2 H2 0.9500
C3 C4 1.370(5)
C3 H3 0.9500
C4 C5 1.366(5)
C4 H4 0.9500
C5 C6 1.392(4)
C5 H5 0.9500
C6 H6 0.9500
C7 C8 1.522(4)
C7 H7A 0.9900
C7 H7B 0.9900
C8 H8A 0.9900
C8 H8B 0.9900
C9 H9A 0.9900
C9 H9B 0.9900
C10 C11 1.549(4)
C10 H10A 0.9900
C10 H10B 0.9900
C11 H11A 0.9900
C11 H11B 0.9900
C12 C13 1.384(4)
C12 C17 1.391(4)
C13 C14 1.396(4)
C13 H13 0.9500
C14 C15 1.367(5)
C14 H14 0.9500
C15 C16 1.375(5)
C15 H15 0.9500
C16 C17 1.379(4)
C16 H16 0.9500
C17 H17 0.9500
C18 C23 1.387(4)
C18 C19 1.389(4)
C19 C20 1.386(4)
C19 H19 0.9500
C20 C21 1.364(4)
C20 H20 0.9500
C21 C22 1.372(4)
C21 H21 0.9500
C22 C23 1.391(4)
C22 H22 0.9500
C23 H23 0.9500
C24 C25 1.383(4)
C24 C29 1.398(4)
C25 C26 1.389(4)
C25 H25 0.9500
C26 C27 1.382(5)
C26 H26 0.9500
C27 C28 1.369(5)
C27 H27 0.9500
C28 C29 1.388(4)
C28 H28 0.9500
C29 H29 0.9500
C30 C31 1.389(4)
C30 C35 1.391(4)
C31 C32 1.380(4)
C31 H31 0.9500
C32 C33 1.370(4)
C32 H32 0.9500
C33 C34 1.379(4)
C33 H33 0.9500
C34 C35 1.384(4)
C34 H34 0.9500
C35 H35 0.9500
C36 C41 1.387(4)
C36 C37 1.390(4)
C37 C38 1.383(4)
C37 H37 0.9500
C38 C39 1.372(4)
C38 H38 0.9500
C39 C40 1.373(4)
C39 H39 0.9500
C40 C41 1.393(4)
C40 H40 0.9500
C41 H41 0.9500

loop_
_geom_torsion_atom_site_label_1
_geom_torsion_atom_site_label_2
_geom_torsion_atom_site_label_3
_geom_torsion_atom_site_label_4
_geom_torsion
C42 Fe1 P1 C1 -16.37(13)
P2 Fe1 P1 C1 -110.00(10)
P4 Fe1 P1 C1 166.6(5)
Cl2 Fe1 P1 C1 157.39(10)
Cl1 Fe1 P1 C1 65.44(11)
C42 Fe1 P1 C7 99.67(13)
P2 Fe1 P1 C7 6.04(10)
P4 Fe1 P1 C7 -77.4(5)
Cl2 Fe1 P1 C7 -86.58(10)
Cl1 Fe1 P1 C7 -178.52(10)
C42 Fe1 P1 C36 -141.11(14)
P2 Fe1 P1 C36 125.25(11)
P4 Fe1 P1 C36 41.8(5)
Cl2 Fe1 P1 C36 32.64(11)
Cl1 Fe1 P1 C36 -59.31(11)
C42 Fe1 P2 C9 173.89(13)
P1 Fe1 P2 C9 -96.46(10)
P4 Fe1 P2 C9 79.90(10)
Cl2 Fe1 P2 C9 -10.95(10)
Cl1 Fe1 P2 C9 -147.1(3)
C42 Fe1 P2 C8 -72.63(13)
P1 Fe1 P2 C8 17.02(10)
P4 Fe1 P2 C8 -166.61(10)
Cl2 Fe1 P2 C8 102.53(10)
Cl1 Fe1 P2 C8 -33.6(3)
C42 Fe1 P2 C30 42.16(14)
P1 Fe1 P2 C30 131.81(11)
P4 Fe1 P2 C30 -51.83(11)
Cl2 Fe1 P2 C30 -142.68(11)
Cl1 Fe1 P2 C30 81.2(3)
C42 Fe1 P4 C12 3.28(13)
P2 Fe1 P4 C12 97.10(10)
P1 Fe1 P4 C12 -180(89)
Cl2 Fe1 P4 C12 -170.51(10)
Cl1 Fe1 P4 C12 -78.59(10)
C42 Fe1 P4 C11 -115.83(13)
P2 Fe1 P4 C11 -22.01(10)
P1 Fe1 P4 C11 61.2(5)
Cl2 Fe1 P4 C11 70.38(10)
Cl1 Fe1 P4 C11 162.30(10)
C42 Fe1 P4 C18 122.37(13)
P2 Fe1 P4 C18 -143.81(10)
P1 Fe1 P4 C18 -60.6(5)
Cl2 Fe1 P4 C18 -51.42(10)
Cl1 Fe1 P4 C18 40.51(10)
C7 P1 C1 C2 164.1(2)
C36 P1 C1 C2 55.9(3)
Fe1 P1 C1 C2 -78.6(2)
C7 P1 C1 C6 -21.5(3)
C36 P1 C1 C6 -129.7(3)
Fe1 P1 C1 C6 95.8(2)
C6 C1 C2 C3 1.4(4)
P1 C1 C2 C3 176.0(2)
C1 C2 C3 C4 -1.1(5)
C2 C3 C4 C5 -0.3(5)
C3 C4 C5 C6 1.4(5)
C4 C5 C6 C1 -1.0(5)
C2 C1 C6 C5 -0.3(4)
P1 C1 C6 C5 -174.8(2)
C1 P1 C7 C8 89.1(2)
C36 P1 C7 C8 -163.85(19)
Fe1 P1 C7 C8 -33.5(2)
P1 C7 C8 P2 49.1(2)
C9 P2 C8 C7 79.6(2)
C30 P2 C8 C7 -172.96(19)
Fe1 P2 C8 C7 -42.6(2)
C8 P2 C9 P3 157.42(16)
C30 P2 C9 P3 53.50(18)
Fe1 P2 C9 P3 -86.94(16)
C24 P3 C9 P2 158.48(16)
C10 P3 C9 P2 53.36(19)
C24 P3 C10 C11 -176.9(2)
C9 P3 C10 C11 -74.2(2)
P3 C10 C11 P4 114.51(19)
C12 P4 C11 C10 176.12(19)
C18 P4 C11 C10 70.9(2)
Fe1 P4 C11 C10 -60.1(2)
C11 P4 C12 C13 17.6(3)
C18 P4 C12 C13 121.9(2)
Fe1 P4 C12 C13 -109.2(2)
C11 P4 C12 C17 -168.1(2)
C18 P4 C12 C17 -63.8(2)
Fe1 P4 C12 C17 65.1(2)
C17 C12 C13 C14 -2.3(4)
P4 C12 C13 C14 171.9(2)
C12 C13 C14 C15 2.1(5)
C13 C14 C15 C16 0.2(5)
C14 C15 C16 C17 -2.2(5)
C15 C16 C17 C12 2.0(5)
C13 C12 C17 C16 0.3(4)
P4 C12 C17 C16 -174.3(2)
C12 P4 C18 C23 133.8(2)
C11 P4 C18 C23 -119.9(2)
Fe1 P4 C18 C23 9.6(3)
C12 P4 C18 C19 -46.9(3)
C11 P4 C18 C19 59.4(3)
Fe1 P4 C18 C19 -171.1(2)
C23 C18 C19 C20 3.1(5)
P4 C18 C19 C20 -176.2(3)
C18 C19 C20 C21 -1.7(6)
C19 C20 C21 C22 -1.1(5)
C20 C21 C22 C23 2.4(5)
C19 C18 C23 C22 -1.7(4)
P4 C18 C23 C22 177.5(2)
C21 C22 C23 C18 -1.0(4)
C10 P3 C24 C25 141.3(2)
C9 P3 C24 C25 34.1(3)
C10 P3 C24 C29 -46.2(3)
C9 P3 C24 C29 -153.4(2)
C29 C24 C25 C26 1.4(4)
P3 C24 C25 C26 174.1(2)
C24 C25 C26 C27 0.3(5)
C25 C26 C27 C28 -1.1(5)
C26 C27 C28 C29 0.2(5)
C27 C28 C29 C24 1.6(5)
C25 C24 C29 C28 -2.3(4)
P3 C24 C29 C28 -175.1(2)
C9 P2 C30 C31 -161.2(2)
C8 P2 C30 C31 92.8(2)
Fe1 P2 C30 C31 -25.1(3)
C9 P2 C30 C35 21.5(3)
C8 P2 C30 C35 -84.5(3)
Fe1 P2 C30 C35 157.6(2)
C35 C30 C31 C32 -1.4(4)
P2 C30 C31 C32 -178.9(2)
C30 C31 C32 C33 -1.5(5)
C31 C32 C33 C34 3.3(5)
C32 C33 C34 C35 -2.1(5)
C33 C34 C35 C30 -1.0(5)
C31 C30 C35 C34 2.7(5)
P2 C30 C35 C34 -179.9(3)
C1 P1 C36 C41 -94.7(3)
C7 P1 C36 C41 156.4(2)
Fe1 P1 C36 C41 35.7(3)
C1 P1 C36 C37 84.8(3)
C7 P1 C36 C37 -24.1(3)
Fe1 P1 C36 C37 -144.8(2)
C41 C36 C37 C38 0.4(4)
P1 C36 C37 C38 -179.1(2)
C36 C37 C38 C39 0.3(5)
C37 C38 C39 C40 -0.4(5)
C38 C39 C40 C41 -0.2(5)
C37 C36 C41 C40 -1.0(4)
P1 C36 C41 C40 178.5(2)
C39 C40 C41 C36 0.9(5)
P2 Fe1 C42 O1 152(2)
P1 Fe1 C42 O1 65(2)
P4 Fe1 C42 O1 -115(2)
Cl2 Fe1 C42 O1 11(3)
Cl1 Fe1 C42 O1 -24(2)
